data_4023900
loop_
_publ_author_name
'Douglass F. Taber'
'Pengfei Guo'

_publ_section_title
;
 Convenient Access to Bicyclic and Tricyclic Diazenes
;
_journal_name_full 'Journal of Organic Chemistry'
_journal_page_first 9479
_journal_page_last 9481
_journal_paper_doi 10.1021/jo8017704
_journal_volume 73
_journal_year 2008
_chemical_formula_sum 'C13 H16 N2'
_chemical_formula_weight 200.28
_chemical_name_systematic
;
 ?
;
_space_group_IT_number 14
_symmetry_cell_setting monoclinic
_symmetry_space_group_name_Hall '-P 2ybc'
_symmetry_space_group_name_H-M 'P 1 21/c 1'
_atom_sites_solution_hydrogens geom
_atom_sites_solution_primary direct
_atom_sites_solution_secondary difmap
_audit_creation_method SHELXL-97
_cell_angle_alpha 90.00
_cell_angle_beta 91.940(6)
_cell_angle_gamma 90.00
_cell_formula_units_Z 4
_cell_length_a 7.563(3)
_cell_length_b 5.722(2)
_cell_length_c 25.643(10)
_cell_measurement_reflns_used 963
_cell_measurement_temperature 120(2)
_cell_measurement_theta_max 28.29
_cell_measurement_theta_min 2.69
_cell_volume 1109.0(7)
_computing_cell_refinement 'SAINT (Bruker, 2002)'
_computing_data_collection 'SMART (Bruker, 2002)'
_computing_data_reduction SAINT
_computing_molecular_graphics 'SHELXTL (Sheldrick, 2001)'
_computing_publication_material 'SHELXTL (Sheldrick, 2001)'
_computing_structure_refinement 'SHELXL-97 (Sheldrick, 1997)'
_computing_structure_solution 'SHELXS-97 (Sheldrick, 1990)'
_diffrn_ambient_temperature 120(2)
_diffrn_detector_area_resol_mean 836.6
_diffrn_measured_fraction_theta_full 0.999
_diffrn_measured_fraction_theta_max 0.997
_diffrn_measurement_device_type 'Bruker AXS APEX diffractometer'
_diffrn_measurement_method \w
_diffrn_radiation_monochromator graphite
_diffrn_radiation_source 'fine-focus sealed tube'
_diffrn_radiation_type MoK\a
_diffrn_radiation_wavelength 0.71073
_diffrn_reflns_av_R_equivalents 0.0243
_diffrn_reflns_av_sigmaI/netI 0.0172
_diffrn_reflns_limit_h_max 10
_diffrn_reflns_limit_h_min -10
_diffrn_reflns_limit_k_max 7
_diffrn_reflns_limit_k_min -7
_diffrn_reflns_limit_l_max 34
_diffrn_reflns_limit_l_min -34
_diffrn_reflns_number 14445
_diffrn_reflns_theta_full 25.00
_diffrn_reflns_theta_max 28.32
_diffrn_reflns_theta_min 1.59
_diffrn_standards_decay_% 1
_diffrn_standards_interval_count 0
_diffrn_standards_interval_time 0
_diffrn_standards_number 0
_exptl_absorpt_coefficient_mu 0.072
_exptl_absorpt_correction_T_max 0.9817
_exptl_absorpt_correction_T_min 0.9709
_exptl_absorpt_correction_type multi-scan
_exptl_absorpt_process_details 'SADABS (Sheldrick, 2003)'
_exptl_crystal_colour colourless
_exptl_crystal_density_diffrn 1.199
_exptl_crystal_density_method 'not measured'
_exptl_crystal_description block
_exptl_crystal_F_000 432
_exptl_crystal_size_max 0.41
_exptl_crystal_size_mid 0.40
_exptl_crystal_size_min 0.26
_refine_diff_density_max 0.790
_refine_diff_density_min -0.547
_refine_diff_density_rms 0.055
_refine_ls_extinction_method none
_refine_ls_goodness_of_fit_ref 1.006
_refine_ls_hydrogen_treatment constr
_refine_ls_matrix_type full
_refine_ls_number_parameters 163
_refine_ls_number_reflns 2755
_refine_ls_number_restraints 5
_refine_ls_restrained_S_all 1.009
_refine_ls_R_factor_all 0.0788
_refine_ls_R_factor_gt 0.0728
_refine_ls_shift/su_max 0.000
_refine_ls_shift/su_mean 0.000
_refine_ls_structure_factor_coef Fsqd
_refine_ls_weighting_details 'calc w=1/[\s^2^(Fo^2^)+(0.0996P)^2^+0.8201P] where P=(Fo^2^+2Fc^2^)/3'
_refine_ls_weighting_scheme calc
_refine_ls_wR_factor_gt 0.1924
_refine_ls_wR_factor_ref 0.1989
_reflns_number_gt 2474
_reflns_number_total 2755
_reflns_threshold_expression >2sigma(I)
_cod_data_source_file jo8017704_si_001.cif
_cod_data_source_block dout032
_cod_depositor_comments
;
The following automatic conversions were performed:
'_symmetry_cell_setting' value 'Monoclinic' changed to 'monoclinic'
according to '/home/saulius/struct/CIF-dictionaries/cif_core.dic'
dictionary named 'cif_core.dic' version 2.4.1 from 2010-06-29.

Automatic conversion script
Id: cif_fix_enum 1527 2010-12-29 10:47:43Z saulius 
;
_cod_original_sg_symbol_H-M 'P 21/c'
_cod_database_code 4023900

loop_
_symmetry_equiv_pos_as_xyz
'x, y, z'
'-x, y+1/2, -z+1/2'
'-x, -y, -z'
'x, -y-1/2, z-1/2'

loop_
_atom_site_label
_atom_site_type_symbol
_atom_site_fract_x
_atom_site_fract_y
_atom_site_fract_z
_atom_site_U_iso_or_equiv
_atom_site_adp_type
_atom_site_occupancy
_atom_site_symmetry_multiplicity
_atom_site_calc_flag
_atom_site_refinement_flags
_atom_site_disorder_assembly
_atom_site_disorder_group
N1 N 0.3129(2) 0.4684(3) 0.06291(7) 0.0401(4) Uani 0.7745(16) 1 d P A 1
N2 N 0.4562(3) 0.4600(3) 0.08529(9) 0.0429(5) Uani 0.7745(16) 1 d P A 1
C1 C 0.5285(3) 0.6946(5) 0.09909(12) 0.0394(6) Uani 0.7745(16) 1 d P A 1
H1A H 0.6285 0.7345 0.0768 0.047 Uiso 0.7745(16) 1 calc PR A 1
H1B H 0.5702 0.6988 0.1361 0.047 Uiso 0.7745(16) 1 calc PR A 1
C2 C 0.3748(3) 0.8645(4) 0.08961(8) 0.0306(4) Uani 0.7745(16) 1 d P A 1
H2A H 0.4142 1.0056 0.0701 0.037 Uiso 0.7745(16) 1 calc PR A 1
C3 C 0.2725(3) 0.9354(4) 0.13774(8) 0.0312(4) Uani 0.7745(16) 1 d P A 1
H3A H 0.2838 0.8144 0.1653 0.037 Uiso 0.7745(16) 1 calc PR A 1
H3B H 0.3168 1.0858 0.1521 0.037 Uiso 0.7745(16) 1 calc PR A 1
C4 C 0.0828(5) 0.9580(4) 0.11821(16) 0.0372(7) Uani 0.7745(16) 1 d PD A 1
H4A H 0.0708 1.1034 0.0967 0.045 Uiso 0.7745(16) 1 calc PR A 1
C5 C 0.0624(3) 0.7397(4) 0.08108(8) 0.0316(4) Uani 0.7745(16) 1 d P A 1
H5A H 0.0351 0.5972 0.1012 0.038 Uiso 0.7745(16) 1 calc PR A 1
H5B H -0.0329 0.7654 0.0543 0.038 Uiso 0.7745(16) 1 calc PR A 1
C6 C 0.2433(3) 0.7176(4) 0.05578(8) 0.0296(4) Uani 0.7745(16) 1 d P A 1
C7 C 0.2376(4) 0.7729(6) -0.00209(10) 0.0459(6) Uani 0.7745(16) 1 d P A 1
H7A H 0.3565 0.7572 -0.0157 0.069 Uiso 0.7745(16) 1 calc PR A 1
H7B H 0.1954 0.9332 -0.0075 0.069 Uiso 0.7745(16) 1 calc PR A 1
H7C H 0.1571 0.6639 -0.0204 0.069 Uiso 0.7745(16) 1 calc PR A 1
N1' N 0.3129(2) 0.4684(3) 0.06291(7) 0.0401(4) Uani 0.2255(16) 1 d P A 2
N2' N 0.2588(10) 0.4429(12) 0.0222(3) 0.0429(5) Uani 0.2255(16) 1 d P A 2
C1' C 0.2128(12) 0.6728(18) 0.0002(4) 0.0394(6) Uani 0.2255(16) 1 d P A 2
H1'A H 0.0892 0.6729 -0.0138 0.047 Uiso 0.2255(16) 1 calc PR A 2
H1'B H 0.2921 0.7122 -0.0285 0.047 Uiso 0.2255(16) 1 calc PR A 2
C2' C 0.2347(9) 0.8483(14) 0.0441(3) 0.0306(4) Uani 0.2255(16) 1 d P A 2
H2'A H 0.2974 0.9932 0.0332 0.037 Uiso 0.2255(16) 1 calc PR A 2
C3' C 0.0619(9) 0.9027(14) 0.0726(3) 0.0312(4) Uani 0.2255(16) 1 d P A 2
H3'A H 0.0121 1.0549 0.0611 0.037 Uiso 0.2255(16) 1 calc PR A 2
H3'B H -0.0276 0.7793 0.0657 0.037 Uiso 0.2255(16) 1 calc PR A 2
C4' C 0.109(2) 0.909(2) 0.1225(6) 0.0372(7) Uani 0.2255(16) 1 d PD A 2
H4'A H 0.1777 1.0584 0.1248 0.045 Uiso 0.2255(16) 1 calc PR A 2
C5' C 0.2519(9) 0.7287(13) 0.1372(3) 0.0316(4) Uani 0.2255(16) 1 d P A 2
H5'A H 0.1998 0.5785 0.1482 0.038 Uiso 0.2255(16) 1 calc PR A 2
H5'B H 0.3343 0.7871 0.1651 0.038 Uiso 0.2255(16) 1 calc PR A 2
C6' C 0.3432(10) 0.7065(12) 0.0845(3) 0.0296(4) Uani 0.2255(16) 1 d P A 2
C7' C 0.5338(17) 0.769(2) 0.0870(4) 0.0459(6) Uani 0.2255(16) 1 d P A 2
H7'A H 0.5836 0.7479 0.0525 0.069 Uiso 0.2255(16) 1 calc PR A 2
H7'B H 0.5963 0.6671 0.1123 0.069 Uiso 0.2255(16) 1 calc PR A 2
H7'C H 0.5474 0.9320 0.0979 0.069 Uiso 0.2255(16) 1 calc PR A 2
C8 C -0.1691(3) 1.1484(3) 0.15745(7) 0.0420(4) Uani 1 1 d D A .
H8A H -0.1565 1.2647 0.1314 0.050 Uiso 1 1 calc R . .
C9 C -0.3028(2) 1.1688(3) 0.19225(8) 0.0412(4) Uani 1 1 d D . .
H9A H -0.3809 1.2987 0.1899 0.049 Uiso 1 1 calc R . .
C10 C -0.3245(2) 1.0033(4) 0.23036(7) 0.0392(4) Uani 1 1 d D . .
H10A H -0.4170 1.0182 0.2543 0.047 Uiso 1 1 calc R . .
C11 C -0.2101(3) 0.8146(4) 0.23351(7) 0.0416(4) Uani 1 1 d D . .
H11A H -0.2238 0.6991 0.2597 0.050 Uiso 1 1 calc R . .
C12 C -0.0745(2) 0.7942(3) 0.19818(8) 0.0412(4) Uani 1 1 d D A .
H12A H 0.0039 0.6646 0.2004 0.049 Uiso 1 1 calc R . .
C13 C -0.0535(2) 0.9629(3) 0.15961(7) 0.0385(4) Uani 1 1 d D . .

loop_
_atom_site_aniso_label
_atom_site_aniso_U_11
_atom_site_aniso_U_22
_atom_site_aniso_U_33
_atom_site_aniso_U_23
_atom_site_aniso_U_13
_atom_site_aniso_U_12
N1 0.0441(9) 0.0240(7) 0.0529(9) -0.0010(6) 0.0142(7) 0.0000(6)
N2 0.0423(10) 0.0298(9) 0.0570(12) 0.0008(8) 0.0090(9) 0.0068(8)
C1 0.0278(10) 0.0364(13) 0.0539(16) -0.0036(10) 0.0012(10) 0.0068(10)
C2 0.0282(9) 0.0242(9) 0.0401(10) -0.0016(7) 0.0091(8) -0.0008(7)
C3 0.0260(9) 0.0339(10) 0.0337(9) -0.0046(8) 0.0038(7) -0.0005(7)
C4 0.0434(16) 0.0171(14) 0.0525(13) -0.0002(12) 0.0215(10) 0.0024(11)
C5 0.0272(9) 0.0367(11) 0.0309(9) -0.0032(8) 0.0012(7) -0.0019(8)
C6 0.0330(10) 0.0251(9) 0.0309(9) -0.0006(7) 0.0057(7) 0.0005(7)
C7 0.0583(16) 0.0490(15) 0.0309(11) 0.0036(11) 0.0099(10) 0.0010(13)
N1' 0.0441(9) 0.0240(7) 0.0529(9) -0.0010(6) 0.0142(7) 0.0000(6)
N2' 0.0423(10) 0.0298(9) 0.0570(12) 0.0008(8) 0.0090(9) 0.0068(8)
C1' 0.0278(10) 0.0364(13) 0.0539(16) -0.0036(10) 0.0012(10) 0.0068(10)
C2' 0.0282(9) 0.0242(9) 0.0401(10) -0.0016(7) 0.0091(8) -0.0008(7)
C3' 0.0260(9) 0.0339(10) 0.0337(9) -0.0046(8) 0.0038(7) -0.0005(7)
C4' 0.0434(16) 0.0171(14) 0.0525(13) -0.0002(12) 0.0215(10) 0.0024(11)
C5' 0.0272(9) 0.0367(11) 0.0309(9) -0.0032(8) 0.0012(7) -0.0019(8)
C6' 0.0330(10) 0.0251(9) 0.0309(9) -0.0006(7) 0.0057(7) 0.0005(7)
C7' 0.0583(16) 0.0490(15) 0.0309(11) 0.0036(11) 0.0099(10) 0.0010(13)
C8 0.0498(10) 0.0364(9) 0.0405(9) -0.0009(7) 0.0132(8) -0.0106(8)
C9 0.0395(9) 0.0358(9) 0.0487(10) -0.0042(7) 0.0064(8) 0.0012(7)
C10 0.0306(8) 0.0531(11) 0.0343(8) -0.0078(7) 0.0099(6) -0.0081(7)
C11 0.0420(9) 0.0477(10) 0.0351(9) 0.0081(7) -0.0007(7) -0.0098(8)
C12 0.0320(8) 0.0408(9) 0.0506(10) -0.0054(8) -0.0008(7) 0.0019(7)
C13 0.0345(8) 0.0421(10) 0.0396(9) -0.0121(7) 0.0120(7) -0.0112(7)

loop_
_atom_type_symbol
_atom_type_description
_atom_type_scat_dispersion_real
_atom_type_scat_dispersion_imag
_atom_type_scat_source
C C 0.0033 0.0016 'International Tables Vol C Tables 4.2.6.8 and 6.1.1.4'
H H 0.0000 0.0000 'International Tables Vol C Tables 4.2.6.8 and 6.1.1.4'
N N 0.0061 0.0033 'International Tables Vol C Tables 4.2.6.8 and 6.1.1.4'

loop_
_geom_angle_atom_site_label_1
_geom_angle_atom_site_label_2
_geom_angle_atom_site_label_3
_geom_angle
_geom_angle_site_symmetry_1
_geom_angle_site_symmetry_3
_geom_angle_publ_flag
N2 N1 C6 113.12(16) . . ?
N1 N2 C1 113.15(18) . . ?
N2 C1 C2 105.36(19) . . ?
C1 C2 C3 116.2(2) . . ?
C1 C2 C6 102.39(18) . . ?
C3 C2 C6 105.23(16) . . ?
C4 C3 C2 104.8(2) . . ?
C13 C4 C3 115.7(3) . . ?
C13 C4 C5 112.7(2) . . ?
C3 C4 C5 101.8(2) . . ?
C6 C5 C4 104.4(2) . . ?
N1 C6 C7 108.05(19) . . ?
N1 C6 C5 109.46(16) . . ?
C7 C6 C5 113.51(19) . . ?
N1 C6 C2 103.18(16) . . ?
C7 C6 C2 115.6(2) . . ?
C5 C6 C2 106.45(16) . . ?
N2' C1' C2' 106.8(8) . . ?
C1' C2' C6' 101.2(7) . . ?
C1' C2' C3' 114.3(6) . . ?
C6' C2' C3' 103.2(6) . . ?
C4' C3' C2' 104.9(9) . . ?
C3' C4' C5' 112.8(11) . . ?
C3' C4' C13 113.0(9) . . ?
C5' C4' C13 122.0(12) . . ?
C4' C5' C6' 99.9(9) . . ?
C7' C6' C2' 113.6(7) . . ?
C7' C6' C5' 113.8(7) . . ?
C2' C6' C5' 107.6(6) . . ?
C13 C8 C9 121.32(18) . . ?
C10 C9 C8 120.69(18) . . ?
C9 C10 C11 119.33(16) . . ?
C10 C11 C12 119.89(17) . . ?
C13 C12 C11 120.42(17) . . ?
C8 C13 C12 118.35(16) . . ?
C8 C13 C4 115.85(18) . . ?
C12 C13 C4 125.77(19) . . ?
C8 C13 C4' 128.4(5) . . ?
C12 C13 C4' 113.2(5) . . ?
C4 C13 C4' 12.7(6) . . ?

loop_
_geom_bond_atom_site_label_1
_geom_bond_atom_site_label_2
_geom_bond_distance
_geom_bond_site_symmetry_2
_geom_bond_publ_flag
N1 N2 1.210(3) . ?
N1 C6 1.529(3) . ?
N2 C1 1.488(3) . ?
C1 C2 1.528(3) . ?
C2 C3 1.533(3) . ?
C2 C6 1.546(3) . ?
C3 C4 1.509(4) . ?
C4 C13 1.505(5) . ?
C4 C5 1.575(3) . ?
C5 C6 1.539(3) . ?
C6 C7 1.516(3) . ?
N2' C1' 1.469(12) . ?
C1' C2' 1.515(12) . ?
C2' C6' 1.531(11) . ?
C2' C3' 1.550(9) . ?
C3' C4' 1.316(16) . ?
C4' C5' 1.530(15) . ?
C4' C13 1.612(19) . ?
C5' C6' 1.544(10) . ?
C6' C7' 1.484(15) . ?
C8 C13 1.375(3) . ?
C8 C9 1.376(3) . ?
C9 C10 1.375(3) . ?
C10 C11 1.384(3) . ?
C11 C12 1.396(3) . ?
C12 C13 1.395(3) . ?

loop_
_geom_torsion_atom_site_label_1
_geom_torsion_atom_site_label_2
_geom_torsion_atom_site_label_3
_geom_torsion_atom_site_label_4
_geom_torsion
_geom_torsion_site_symmetry_1
_geom_torsion_site_symmetry_2
_geom_torsion_site_symmetry_3
_geom_torsion_site_symmetry_4
_geom_torsion_publ_flag
C6 N1 N2 C1 -1.1(3) . . . . ?
N1 N2 C1 C2 11.5(3) . . . . ?
N2 C1 C2 C3 98.1(2) . . . . ?
N2 C1 C2 C6 -16.0(2) . . . . ?
C1 C2 C3 C4 -144.2(2) . . . . ?
C6 C2 C3 C4 -31.8(2) . . . . ?
C2 C3 C4 C13 164.24(17) . . . . ?
C2 C3 C4 C5 41.7(3) . . . . ?
C13 C4 C5 C6 -160.57(19) . . . . ?
C3 C4 C5 C6 -36.0(3) . . . . ?
N2 N1 C6 C7 113.3(2) . . . . ?
N2 N1 C6 C5 -122.6(2) . . . . ?
N2 N1 C6 C2 -9.6(2) . . . . ?
C4 C5 C6 N1 127.7(2) . . . . ?
C4 C5 C6 C7 -111.5(2) . . . . ?
C4 C5 C6 C2 16.8(2) . . . . ?
C1 C2 C6 N1 15.1(2) . . . . ?
C3 C2 C6 N1 -106.80(17) . . . . ?
C1 C2 C6 C7 -102.6(2) . . . . ?
C3 C2 C6 C7 135.5(2) . . . . ?
C1 C2 C6 C5 130.3(2) . . . . ?
C3 C2 C6 C5 8.4(2) . . . . ?
N2' C1' C2' C6' 15.5(8) . . . . ?
N2' C1' C2' C3' -94.8(8) . . . . ?
C1' C2' C3' C4' 138.0(9) . . . . ?
C6' C2' C3' C4' 29.0(9) . . . . ?
C2' C3' C4' C5' -36.4(12) . . . . ?
C2' C3' C4' C13 -179.8(7) . . . . ?
C3' C4' C5' C6' 27.7(12) . . . . ?
C13 C4' C5' C6' 167.3(6) . . . . ?
C1' C2' C6' C7' 102.6(8) . . . . ?
C3' C2' C6' C7' -138.9(7) . . . . ?
C1' C2' C6' C5' -130.5(7) . . . . ?
C3' C2' C6' C5' -12.0(7) . . . . ?
C4' C5' C6' C7' 120.3(8) . . . . ?
C4' C5' C6' C2' -6.5(8) . . . . ?
C13 C8 C9 C10 0.0(3) . . . . ?
C8 C9 C10 C11 0.0(3) . . . . ?
C9 C10 C11 C12 0.0(3) . . . . ?
C10 C11 C12 C13 0.0(3) . . . . ?
C9 C8 C13 C12 0.0(3) . . . . ?
C9 C8 C13 C4 178.15(19) . . . . ?
C9 C8 C13 C4' 179.8(4) . . . . ?
C11 C12 C13 C8 0.0(3) . . . . ?
C11 C12 C13 C4 -177.91(19) . . . . ?
C11 C12 C13 C4' -179.8(3) . . . . ?
C3 C4 C13 C8 126.9(2) . . . . ?
C5 C4 C13 C8 -116.5(2) . . . . ?
C3 C4 C13 C12 -55.1(3) . . . . ?
C5 C4 C13 C12 61.5(3) . . . . ?
C3 C4 C13 C4' -47.3(15) . . . . ?
C5 C4 C13 C4' 69.3(15) . . . . ?
C3' C4' C13 C8 -55.0(10) . . . . ?
C5' C4' C13 C8 165.4(5) . . . . ?
C3' C4' C13 C12 124.7(8) . . . . ?
C5' C4' C13 C12 -14.9(8) . . . . ?
C3' C4' C13 C4 -48.4(14) . . . . ?
C5' C4' C13 C4 172(2) . . . . ?
